data_4082378
loop_
_publ_author_name
'Sun, Qiu'
'Wang, Yaorong'
'Yuan, Dan'
'Yao, Yingming'
'Shen, Qi'

_publ_section_title
;
 Synthesis of Group 4 Metal Complexes Stabilized by an Amine-Bridged
 Bis(phenolato) Ligand and Their Catalytic Behavior in Intermolecular
 Hydroamination Reactions
;
_journal_issue 4
_journal_name_full Organometallics
_journal_page_first 994
_journal_paper_doi 10.1021/om401158a
_journal_volume 33
_journal_year 2014
_chemical_formula_moiety 'C38 H64.50 N4 O2 Zr'
_chemical_formula_sum 'C38 H64.5 N4 O2 Zr'
_chemical_formula_weight 700.66
_chemical_name_systematic
; 
 ? 
;
_space_group_IT_number 14
_symmetry_cell_setting monoclinic
_symmetry_space_group_name_Hall '-P 2ybc'
_symmetry_space_group_name_H-M 'P 1 21/c 1'
_atom_sites_solution_hydrogens geom
_atom_sites_solution_primary direct
_atom_sites_solution_secondary difmap
_audit_creation_method SHELXL-97
_cell_angle_alpha 90.00
_cell_angle_beta 97.867(5)
_cell_angle_gamma 90.00
_cell_formula_units_Z 4
_cell_length_a 12.446(3)
_cell_length_b 19.325(4)
_cell_length_c 17.213(4)
_cell_measurement_temperature 223(2)
_cell_volume 4101.1(16)
_computing_cell_refinement CrystalClear
_computing_data_collection CrystalClear
_computing_data_reduction CrystalStructure
_computing_publication_material 'CrystalStructure 3.7.0'
_computing_structure_refinement 'SHELXL-97 (Sheldrick, 1997)'
_computing_structure_solution 'SHELXS-97 (Sheldrick, 1990)'
_diffrn_ambient_temperature 223(2)
_diffrn_detector_area_resol_mean 14.63
_diffrn_measured_fraction_theta_full 0.992
_diffrn_measured_fraction_theta_max 0.992
_diffrn_measurement_device_type 'Rigaku Saturn'
_diffrn_measurement_method \w
_diffrn_radiation_monochromator graphite
_diffrn_radiation_source 'fine-focus sealed tube'
_diffrn_radiation_type MoK\a
_diffrn_radiation_wavelength 0.71075
_diffrn_reflns_av_R_equivalents 0.0532
_diffrn_reflns_av_sigmaI/netI 0.0703
_diffrn_reflns_limit_h_max 9
_diffrn_reflns_limit_h_min -15
_diffrn_reflns_limit_k_max 23
_diffrn_reflns_limit_k_min -23
_diffrn_reflns_limit_l_max 20
_diffrn_reflns_limit_l_min -20
_diffrn_reflns_number 19265
_diffrn_reflns_theta_full 25.50
_diffrn_reflns_theta_max 25.50
_diffrn_reflns_theta_min 1.96
_exptl_absorpt_coefficient_mu 0.301
_exptl_absorpt_correction_T_max 0.8639
_exptl_absorpt_correction_T_min 0.7945
_exptl_absorpt_correction_type multi-scan
_exptl_absorpt_process_details 'Jacobson, R. (1998) Private communication'
_exptl_crystal_colour colorless
_exptl_crystal_density_diffrn 1.135
_exptl_crystal_density_method 'not measured'
_exptl_crystal_description prism
_exptl_crystal_F_000 1506
_exptl_crystal_size_max 0.80
_exptl_crystal_size_mid 0.65
_exptl_crystal_size_min 0.50
_refine_diff_density_max 0.805
_refine_diff_density_min -0.613
_refine_diff_density_rms 0.084
_refine_ls_extinction_method none
_refine_ls_goodness_of_fit_ref 1.088
_refine_ls_hydrogen_treatment constr
_refine_ls_matrix_type full
_refine_ls_number_parameters 415
_refine_ls_number_reflns 7569
_refine_ls_number_restraints 66
_refine_ls_restrained_S_all 1.089
_refine_ls_R_factor_all 0.1081
_refine_ls_R_factor_gt 0.0861
_refine_ls_shift/su_max 0.001
_refine_ls_shift/su_mean 0.000
_refine_ls_structure_factor_coef Fsqd
_refine_ls_weighting_details 'calc w=1/[\s^2^(Fo^2^)+(0.0922P)^2^+6.4416P] where P=(Fo^2^+2Fc^2^)/3'
_refine_ls_weighting_scheme calc
_refine_ls_wR_factor_gt 0.2061
_refine_ls_wR_factor_ref 0.2240
_reflns_number_gt 5913
_reflns_number_total 7569
_reflns_threshold_expression >2sigma(I)
_cod_data_source_file om401158a_si_002.cif
_cod_data_source_block shelxl
_cod_original_cell_volume 4101.2(16)
_cod_original_formula_sum 'C38 H64.50 N4 O2 Zr'
_cod_database_code 4082378

loop_
_symmetry_equiv_pos_as_xyz
'x, y, z'
'-x, y+1/2, -z+1/2'
'-x, -y, -z'
'x, -y-1/2, z-1/2'

loop_
_atom_site_label
_atom_site_type_symbol
_atom_site_fract_x
_atom_site_fract_y
_atom_site_fract_z
_atom_site_U_iso_or_equiv
_atom_site_adp_type
_atom_site_occupancy
_atom_site_symmetry_multiplicity
_atom_site_calc_flag
_atom_site_refinement_flags
_atom_site_disorder_assembly
_atom_site_disorder_group
Zr1 Zr 0.75212(4) 0.31534(2) 0.48774(3) 0.0464(2) Uani 1 1 d . D .
O1 O 0.8840(3) 0.28820(17) 0.4364(2) 0.0491(8) Uani 1 1 d . . .
O2 O 0.6179(3) 0.30380(17) 0.5416(2) 0.0509(9) Uani 1 1 d . . .
N1 N 0.7164(3) 0.19040(19) 0.4658(2) 0.0449(10) Uani 1 1 d . . .
N2 N 0.8425(4) 0.2462(2) 0.6068(3) 0.0514(10) Uani 1 1 d . . .
N3 N 0.6607(4) 0.3425(3) 0.3829(3) 0.0658(13) Uani 1 1 d D . .
N4 N 0.8033(4) 0.4104(2) 0.5335(3) 0.0670(13) Uani 1 1 d DU . .
C1 C 0.7691(5) 0.1446(3) 0.5285(3) 0.0583(14) Uani 1 1 d . . .
H1A H 0.8410 0.1312 0.5167 0.070 Uiso 1 1 calc R . .
H1B H 0.7258 0.1025 0.5305 0.070 Uiso 1 1 calc R . .
C2 C 0.7802(5) 0.1806(3) 0.6074(3) 0.0609(15) Uani 1 1 d . . .
H2A H 0.7079 0.1906 0.6210 0.073 Uiso 1 1 calc R . .
H2B H 0.8171 0.1497 0.6476 0.073 Uiso 1 1 calc R . .
C3 C 0.9573(5) 0.2312(4) 0.6070(4) 0.084(2) Uani 1 1 d . . .
H3A H 0.9985 0.2739 0.6135 0.126 Uiso 1 1 calc R . .
H3B H 0.9679 0.2096 0.5578 0.126 Uiso 1 1 calc R . .
H3C H 0.9820 0.2001 0.6500 0.126 Uiso 1 1 calc R . .
C4 C 0.8314(6) 0.2822(4) 0.6804(4) 0.085(2) Uani 1 1 d . . .
H4A H 0.8726 0.2578 0.7239 0.127 Uiso 1 1 calc R . .
H4B H 0.7556 0.2836 0.6878 0.127 Uiso 1 1 calc R . .
H4C H 0.8588 0.3291 0.6782 0.127 Uiso 1 1 calc R . .
C5 C 0.9342(4) 0.2348(2) 0.4058(3) 0.0458(11) Uani 1 1 d . . .
C6 C 1.0436(5) 0.2370(3) 0.3922(3) 0.0539(13) Uani 1 1 d . . .
C7 C 1.0869(5) 0.1781(3) 0.3626(4) 0.0590(14) Uani 1 1 d . . .
H7 H 1.1595 0.1797 0.3533 0.071 Uiso 1 1 calc R . .
C8 C 1.0292(5) 0.1159(3) 0.3457(4) 0.0582(14) Uani 1 1 d . A .
C9 C 0.9231(4) 0.1162(3) 0.3573(3) 0.0504(12) Uani 1 1 d . . .
H9 H 0.8816 0.0760 0.3453 0.061 Uiso 1 1 calc R . .
C10 C 0.8730(4) 0.1740(2) 0.3863(3) 0.0467(12) Uani 1 1 d . . .
C11 C 0.7536(4) 0.1732(3) 0.3880(3) 0.0487(12) Uani 1 1 d . . .
H11A H 0.7263 0.1270 0.3720 0.058 Uiso 1 1 calc R . .
H11B H 0.7199 0.2061 0.3488 0.058 Uiso 1 1 calc R . .
C12 C 1.1131(5) 0.3036(3) 0.4048(4) 0.0623(15) Uani 1 1 d . . .
C13 C 1.1223(6) 0.3279(4) 0.4909(4) 0.086(2) Uani 1 1 d . . .
H13A H 1.0503 0.3342 0.5053 0.130 Uiso 1 1 calc R . .
H13B H 1.1614 0.3715 0.4967 0.130 Uiso 1 1 calc R . .
H13C H 1.1611 0.2934 0.5248 0.130 Uiso 1 1 calc R . .
C14 C 1.0599(5) 0.3595(3) 0.3493(4) 0.0750(18) Uani 1 1 d . . .
H14A H 1.0618 0.3453 0.2954 0.113 Uiso 1 1 calc R . .
H14B H 1.0991 0.4026 0.3592 0.113 Uiso 1 1 calc R . .
H14C H 0.9852 0.3658 0.3581 0.113 Uiso 1 1 calc R . .
C15 C 1.2294(5) 0.2931(4) 0.3865(6) 0.100(3) Uani 1 1 d . . .
H15A H 1.2654 0.2582 0.4214 0.149 Uiso 1 1 calc R . .
H15B H 1.2689 0.3364 0.3941 0.149 Uiso 1 1 calc R . .
H15C H 1.2273 0.2780 0.3326 0.149 Uiso 1 1 calc R . .
C16 C 1.0836(5) 0.0543(3) 0.3086(4) 0.0740(18) Uani 1 1 d D . .
C17 C 1.0742(15) 0.0650(12) 0.2179(9) 0.098(2) Uani 0.50 1 d PD A 1
H17A H 0.9984 0.0641 0.1953 0.148 Uiso 0.50 1 calc PR A 1
H17B H 1.1129 0.0282 0.1951 0.148 Uiso 0.50 1 calc PR A 1
H17C H 1.1056 0.1093 0.2070 0.148 Uiso 0.50 1 calc PR A 1
C18 C 1.1954(13) 0.0434(17) 0.3530(13) 0.098(2) Uani 0.50 1 d PD A 1
H18A H 1.2415 0.0822 0.3436 0.148 Uiso 0.50 1 calc PR A 1
H18B H 1.2261 0.0010 0.3354 0.148 Uiso 0.50 1 calc PR A 1
H18C H 1.1907 0.0401 0.4087 0.148 Uiso 0.50 1 calc PR A 1
C19 C 1.0296(15) -0.0133(8) 0.3261(11) 0.098(2) Uani 0.50 1 d PD A 1
H19A H 0.9559 -0.0140 0.2992 0.148 Uiso 0.50 1 calc PR A 1
H19B H 1.0284 -0.0173 0.3822 0.148 Uiso 0.50 1 calc PR A 1
H19C H 1.0699 -0.0517 0.3083 0.148 Uiso 0.50 1 calc PR A 1
C17A C 1.1106(15) 0.0764(11) 0.2257(9) 0.098(2) Uani 0.50 1 d PD A 2
H17D H 1.1587 0.1162 0.2313 0.148 Uiso 0.50 1 calc PR A 2
H17E H 1.0441 0.0885 0.1923 0.148 Uiso 0.50 1 calc PR A 2
H17F H 1.1458 0.0384 0.2025 0.148 Uiso 0.50 1 calc PR A 2
C18A C 1.2050(13) 0.0452(17) 0.3343(13) 0.098(2) Uani 0.50 1 d PD A 2
H18D H 1.2399 0.0902 0.3379 0.148 Uiso 0.50 1 calc PR A 2
H18E H 1.2356 0.0170 0.2962 0.148 Uiso 0.50 1 calc PR A 2
H18F H 1.2168 0.0228 0.3851 0.148 Uiso 0.50 1 calc PR A 2
C19A C 1.0065(14) -0.0074(9) 0.2902(11) 0.098(2) Uani 0.50 1 d PD A 2
H19D H 0.9343 0.0094 0.2710 0.148 Uiso 0.50 1 calc PR A 2
H19E H 1.0041 -0.0343 0.3376 0.148 Uiso 0.50 1 calc PR A 2
H19F H 1.0323 -0.0363 0.2506 0.148 Uiso 0.50 1 calc PR A 2
C20 C 0.5407(4) 0.2589(3) 0.5579(3) 0.0491(12) Uani 1 1 d . . .
C21 C 0.4682(5) 0.2743(3) 0.6115(3) 0.0601(14) Uani 1 1 d . B .
C22 C 0.3997(5) 0.2211(3) 0.6301(4) 0.0672(16) Uani 1 1 d . . .
H22 H 0.3517 0.2309 0.6663 0.081 Uiso 1 1 calc R . .
C23 C 0.3979(5) 0.1555(3) 0.5989(4) 0.0606(14) Uani 1 1 d . C .
C24 C 0.4654(4) 0.1439(3) 0.5417(3) 0.0586(14) Uani 1 1 d . . .
H24 H 0.4640 0.1004 0.5171 0.070 Uiso 1 1 calc R . .
C25 C 0.5340(4) 0.1943(3) 0.5203(3) 0.0531(13) Uani 1 1 d . . .
C26 C 0.5956(4) 0.1820(3) 0.4518(3) 0.0546(14) Uani 1 1 d . . .
H26A H 0.5797 0.1349 0.4325 0.066 Uiso 1 1 calc R . .
H26B H 0.5670 0.2138 0.4096 0.066 Uiso 1 1 calc R . .
C27 C 0.4593(5) 0.3471(3) 0.6474(4) 0.0772(13) Uani 1 1 d D . .
C28 C 0.5524(11) 0.3555(8) 0.7133(8) 0.0772(13) Uani 0.50 1 d PD B 1
H28A H 0.5490 0.4010 0.7365 0.116 Uiso 0.50 1 calc PR B 1
H28B H 0.6207 0.3503 0.6928 0.116 Uiso 0.50 1 calc PR B 1
H28C H 0.5470 0.3204 0.7530 0.116 Uiso 0.50 1 calc PR B 1
C29 C 0.4374(18) 0.3968(8) 0.5748(9) 0.0772(13) Uani 0.50 1 d PD B 1
H29A H 0.4313 0.4440 0.5928 0.116 Uiso 0.50 1 calc PR B 1
H29B H 0.3704 0.3835 0.5426 0.116 Uiso 0.50 1 calc PR B 1
H29C H 0.4970 0.3936 0.5440 0.116 Uiso 0.50 1 calc PR B 1
C30 C 0.3485(10) 0.3578(9) 0.6764(8) 0.0772(13) Uani 0.50 1 d PD B 1
H30A H 0.3453 0.4040 0.6981 0.116 Uiso 0.50 1 calc PR B 1
H30B H 0.3397 0.3239 0.7166 0.116 Uiso 0.50 1 calc PR B 1
H30C H 0.2909 0.3523 0.6329 0.116 Uiso 0.50 1 calc PR B 1
C28A C 0.5688(11) 0.3727(8) 0.6918(9) 0.0772(13) Uani 0.50 1 d PD B 2
H28D H 0.5933 0.3410 0.7342 0.116 Uiso 0.50 1 calc PR B 2
H28E H 0.5594 0.4184 0.7130 0.116 Uiso 0.50 1 calc PR B 2
H28F H 0.6224 0.3748 0.6558 0.116 Uiso 0.50 1 calc PR B 2
C29A C 0.4526(18) 0.4059(8) 0.5895(9) 0.0772(13) Uani 0.50 1 d PD B 2
H29D H 0.4478 0.4494 0.6170 0.116 Uiso 0.50 1 calc PR B 2
H29E H 0.3887 0.4002 0.5509 0.116 Uiso 0.50 1 calc PR B 2
H29F H 0.5169 0.4060 0.5634 0.116 Uiso 0.50 1 calc PR B 2
C30A C 0.3780(11) 0.3496(9) 0.7071(8) 0.0772(13) Uani 0.50 1 d PD B 2
H30D H 0.3896 0.3100 0.7420 0.116 Uiso 0.50 1 calc PR B 2
H30E H 0.3047 0.3483 0.6796 0.116 Uiso 0.50 1 calc PR B 2
H30F H 0.3886 0.3919 0.7375 0.116 Uiso 0.50 1 calc PR B 2
C31 C 0.3213(6) 0.0995(4) 0.6223(4) 0.0941(16) Uani 1 1 d D . .
C32 C 0.1992(11) 0.1256(8) 0.5952(10) 0.0941(16) Uani 0.50 1 d PD C 1
C33 C 0.3370(13) 0.0859(9) 0.7099(8) 0.0941(16) Uani 0.50 1 d PD C 1
H33A H 0.3334 0.1293 0.7378 0.141 Uiso 0.50 1 calc PR C 1
H33B H 0.4072 0.0645 0.7252 0.141 Uiso 0.50 1 calc PR C 1
H33C H 0.2804 0.0551 0.7227 0.141 Uiso 0.50 1 calc PR C 1
C34 C 0.3247(13) 0.0312(7) 0.5778(9) 0.0941(16) Uani 0.50 1 d PD C 1
H34A H 0.3172 0.0404 0.5219 0.141 Uiso 0.50 1 calc PR C 1
H34B H 0.2658 0.0017 0.5891 0.141 Uiso 0.50 1 calc PR C 1
H34C H 0.3934 0.0083 0.5941 0.141 Uiso 0.50 1 calc PR C 1
C32A C 0.2343(12) 0.0862(9) 0.5558(8) 0.0941(16) Uani 0.50 1 d PD C 2
H32A H 0.1862 0.0505 0.5705 0.141 Uiso 0.50 1 calc PR C 2
H32B H 0.2666 0.0710 0.5105 0.141 Uiso 0.50 1 calc PR C 2
H32C H 0.1934 0.1284 0.5430 0.141 Uiso 0.50 1 calc PR C 2
C33A C 0.2680(13) 0.1180(8) 0.6938(9) 0.0941(16) Uani 0.50 1 d PD C 2
H33D H 0.3236 0.1276 0.7377 0.141 Uiso 0.50 1 calc PR C 2
H33E H 0.2237 0.0796 0.7069 0.141 Uiso 0.50 1 calc PR C 2
H33F H 0.2228 0.1587 0.6825 0.141 Uiso 0.50 1 calc PR C 2
C34A C 0.4014(11) 0.0401(7) 0.6582(9) 0.0941(16) Uani 0.50 1 d PD C 2
H34D H 0.4541 0.0592 0.6993 0.141 Uiso 0.50 1 calc PR C 2
H34E H 0.4387 0.0207 0.6172 0.141 Uiso 0.50 1 calc PR C 2
H34F H 0.3602 0.0040 0.6799 0.141 Uiso 0.50 1 calc PR C 2
C35 C 0.713(3) 0.370(2) 0.3192(12) 0.088(6) Uani 0.50 1 d PD D 1
H35A H 0.7913 0.3669 0.3332 0.132 Uiso 0.50 1 calc PR D 1
H35B H 0.6921 0.4176 0.3098 0.132 Uiso 0.50 1 calc PR D 1
H35C H 0.6914 0.3428 0.2721 0.132 Uiso 0.50 1 calc PR D 1
C36 C 0.5434(15) 0.348(2) 0.362(3) 0.086(6) Uani 0.50 1 d PD D 1
H36A H 0.5078 0.3296 0.4044 0.128 Uiso 0.50 1 calc PR D 1
H36B H 0.5211 0.3210 0.3147 0.128 Uiso 0.50 1 calc PR D 1
H36C H 0.5232 0.3957 0.3527 0.128 Uiso 0.50 1 calc PR D 1
C37 C 0.850(2) 0.4555(15) 0.4810(17) 0.135(12) Uani 0.50 1 d PDU D 1
H37A H 0.8678 0.4291 0.4364 0.202 Uiso 0.50 1 calc PR D 1
H37B H 0.9159 0.4761 0.5082 0.202 Uiso 0.50 1 calc PR D 1
H37C H 0.7989 0.4917 0.4628 0.202 Uiso 0.50 1 calc PR D 1
C35A C 0.691(3) 0.349(2) 0.3044(11) 0.088(6) Uani 0.50 1 d PD D 2
H35D H 0.7654 0.3336 0.3047 0.132 Uiso 0.50 1 calc PR D 2
H35E H 0.6859 0.3976 0.2884 0.132 Uiso 0.50 1 calc PR D 2
H35F H 0.6431 0.3217 0.2678 0.132 Uiso 0.50 1 calc PR D 2
C36A C 0.5501(15) 0.369(2) 0.378(3) 0.086(6) Uani 0.50 1 d PD D 2
H36D H 0.5263 0.3656 0.4295 0.128 Uiso 0.50 1 calc PR D 2
H36E H 0.5025 0.3412 0.3410 0.128 Uiso 0.50 1 calc PR D 2
H36F H 0.5480 0.4165 0.3613 0.128 Uiso 0.50 1 calc PR D 2
C37A C 0.8970(19) 0.4486(13) 0.5188(17) 0.130(12) Uani 0.50 1 d PDU D 2
H37D H 0.9431 0.4193 0.4918 0.194 Uiso 0.50 1 calc PR D 2
H37E H 0.9368 0.4639 0.5682 0.194 Uiso 0.50 1 calc PR D 2
H37F H 0.8745 0.4886 0.4865 0.194 Uiso 0.50 1 calc PR D 2
C38 C 0.7350(18) 0.4638(11) 0.5498(19) 0.160(10) Uani 0.50 1 d PU D 1
H38A H 0.6877 0.4475 0.5863 0.240 Uiso 0.50 1 calc PR D 1
H38B H 0.6916 0.4787 0.5016 0.240 Uiso 0.50 1 calc PR D 1
H38C H 0.7781 0.5023 0.5729 0.240 Uiso 0.50 1 calc PR D 1
C38A C 0.7700(14) 0.4500(8) 0.6028(8) 0.068(4) Uani 0.50 1 d PU D 2
H38D H 0.7060 0.4287 0.6189 0.102 Uiso 0.50 1 calc PR D 2
H38E H 0.7539 0.4976 0.5876 0.102 Uiso 0.50 1 calc PR D 2
H38F H 0.8288 0.4489 0.6461 0.102 Uiso 0.50 1 calc PR D 2

loop_
_atom_site_aniso_label
_atom_site_aniso_U_11
_atom_site_aniso_U_22
_atom_site_aniso_U_33
_atom_site_aniso_U_23
_atom_site_aniso_U_13
_atom_site_aniso_U_12
Zr1 0.0446(3) 0.0376(3) 0.0562(3) -0.0007(2) 0.0042(2) -0.0061(2)
O1 0.046(2) 0.0426(17) 0.060(2) -0.0019(16) 0.0103(17) -0.0104(15)
O2 0.046(2) 0.0465(19) 0.061(2) -0.0087(16) 0.0102(17) -0.0092(15)
N1 0.047(2) 0.044(2) 0.045(2) -0.0045(18) 0.0115(18) -0.0073(18)
N2 0.050(3) 0.048(2) 0.055(3) -0.002(2) 0.005(2) -0.004(2)
N3 0.060(3) 0.071(3) 0.064(3) 0.008(3) 0.002(2) 0.007(3)
N4 0.063(3) 0.039(2) 0.098(4) -0.009(2) 0.007(3) -0.010(2)
C1 0.074(4) 0.039(3) 0.064(3) -0.002(2) 0.017(3) -0.006(3)
C2 0.069(4) 0.059(3) 0.056(3) 0.009(3) 0.012(3) 0.001(3)
C3 0.064(4) 0.110(6) 0.075(4) 0.021(4) 0.005(3) 0.014(4)
C4 0.100(6) 0.096(5) 0.057(4) -0.019(4) 0.009(4) 0.005(4)
C5 0.045(3) 0.045(3) 0.048(3) 0.003(2) 0.009(2) -0.008(2)
C6 0.053(3) 0.048(3) 0.062(3) 0.004(2) 0.011(3) -0.015(2)
C7 0.044(3) 0.062(3) 0.073(4) 0.003(3) 0.011(3) -0.004(3)
C8 0.053(3) 0.051(3) 0.073(4) 0.012(3) 0.014(3) 0.002(3)
C9 0.052(3) 0.047(3) 0.053(3) -0.002(2) 0.009(2) -0.012(2)
C10 0.051(3) 0.048(3) 0.041(3) 0.002(2) 0.007(2) -0.005(2)
C11 0.049(3) 0.051(3) 0.046(3) -0.012(2) 0.009(2) -0.013(2)
C12 0.050(3) 0.054(3) 0.082(4) 0.002(3) 0.009(3) -0.016(3)
C13 0.082(5) 0.091(5) 0.084(5) -0.014(4) 0.007(4) -0.036(4)
C14 0.078(5) 0.053(3) 0.095(5) 0.012(3) 0.015(4) -0.017(3)
C15 0.052(4) 0.083(5) 0.169(8) -0.011(5) 0.033(5) -0.026(4)
C16 0.054(4) 0.057(3) 0.113(5) -0.005(4) 0.018(4) 0.001(3)
C17 0.085(5) 0.096(4) 0.116(6) -0.020(4) 0.022(4) 0.018(3)
C18 0.085(5) 0.096(4) 0.116(6) -0.020(4) 0.022(4) 0.018(3)
C19 0.085(5) 0.096(4) 0.116(6) -0.020(4) 0.022(4) 0.018(3)
C17A 0.085(5) 0.096(4) 0.116(6) -0.020(4) 0.022(4) 0.018(3)
C18A 0.085(5) 0.096(4) 0.116(6) -0.020(4) 0.022(4) 0.018(3)
C19A 0.085(5) 0.096(4) 0.116(6) -0.020(4) 0.022(4) 0.018(3)
C20 0.041(3) 0.052(3) 0.053(3) -0.004(2) 0.002(2) -0.006(2)
C21 0.050(3) 0.065(4) 0.065(4) -0.012(3) 0.008(3) -0.001(3)
C22 0.058(4) 0.076(4) 0.070(4) -0.010(3) 0.019(3) -0.009(3)
C23 0.047(3) 0.070(4) 0.067(4) -0.001(3) 0.016(3) -0.007(3)
C24 0.052(3) 0.054(3) 0.072(4) -0.012(3) 0.015(3) -0.013(3)
C25 0.049(3) 0.062(3) 0.050(3) -0.013(2) 0.012(2) -0.013(2)
C26 0.051(3) 0.059(3) 0.056(3) -0.019(3) 0.015(3) -0.020(3)
C27 0.068(3) 0.076(3) 0.086(3) -0.028(2) 0.006(2) 0.004(2)
C28 0.068(3) 0.076(3) 0.086(3) -0.028(2) 0.006(2) 0.004(2)
C29 0.068(3) 0.076(3) 0.086(3) -0.028(2) 0.006(2) 0.004(2)
C30 0.068(3) 0.076(3) 0.086(3) -0.028(2) 0.006(2) 0.004(2)
C28A 0.068(3) 0.076(3) 0.086(3) -0.028(2) 0.006(2) 0.004(2)
C29A 0.068(3) 0.076(3) 0.086(3) -0.028(2) 0.006(2) 0.004(2)
C30A 0.068(3) 0.076(3) 0.086(3) -0.028(2) 0.006(2) 0.004(2)
C31 0.088(4) 0.098(4) 0.101(4) -0.002(3) 0.032(3) -0.042(3)
C32 0.088(4) 0.098(4) 0.101(4) -0.002(3) 0.032(3) -0.042(3)
C33 0.088(4) 0.098(4) 0.101(4) -0.002(3) 0.032(3) -0.042(3)
C34 0.088(4) 0.098(4) 0.101(4) -0.002(3) 0.032(3) -0.042(3)
C32A 0.088(4) 0.098(4) 0.101(4) -0.002(3) 0.032(3) -0.042(3)
C33A 0.088(4) 0.098(4) 0.101(4) -0.002(3) 0.032(3) -0.042(3)
C34A 0.088(4) 0.098(4) 0.101(4) -0.002(3) 0.032(3) -0.042(3)
C35 0.082(15) 0.12(2) 0.055(8) 0.012(9) -0.009(9) -0.016(9)
C36 0.074(6) 0.10(2) 0.070(16) -0.014(11) -0.024(5) 0.019(7)
C37 0.16(2) 0.065(11) 0.19(3) 0.024(14) 0.058(19) -0.037(14)
C35A 0.082(15) 0.12(2) 0.055(8) 0.012(9) -0.009(9) -0.016(9)
C36A 0.074(6) 0.10(2) 0.070(16) -0.014(11) -0.024(5) 0.019(7)
C37A 0.13(2) 0.071(13) 0.21(3) -0.064(17) 0.09(2) -0.042(13)
C38 0.082(15) 0.082(13) 0.32(3) -0.05(2) 0.054(18) -0.003(10)
C38A 0.078(10) 0.046(7) 0.078(8) -0.014(6) 0.007(7) -0.016(7)

loop_
_atom_type_symbol
_atom_type_description
_atom_type_scat_dispersion_real
_atom_type_scat_dispersion_imag
_atom_type_scat_source
C C 0.0033 0.0016 'International Tables Vol C Tables 4.2.6.8 and 6.1.1.4'
H H 0.0000 0.0000 'International Tables Vol C Tables 4.2.6.8 and 6.1.1.4'
N N 0.0061 0.0033 'International Tables Vol C Tables 4.2.6.8 and 6.1.1.4'
Zr Zr -2.9673 0.5597 'International Tables Vol C Tables 4.2.6.8 and 6.1.1.4'
O O 0.0106 0.0060 'International Tables Vol C Tables 4.2.6.8 and 6.1.1.4'

loop_
_geom_angle_atom_site_label_1
_geom_angle_atom_site_label_2
_geom_angle_atom_site_label_3
_geom_angle
O2 Zr1 O1 158.76(14)
O2 Zr1 N4 98.84(17)
O1 Zr1 N4 99.77(17)
O2 Zr1 N3 92.16(18)
O1 Zr1 N3 93.83(17)
N4 Zr1 N3 102.2(2)
O2 Zr1 N1 79.68(13)
O1 Zr1 N1 79.69(13)
N4 Zr1 N1 164.98(18)
N3 Zr1 N1 92.79(18)
O2 Zr1 N2 82.89(15)
O1 Zr1 N2 85.49(14)
N4 Zr1 N2 94.59(18)
N3 Zr1 N2 163.04(18)
N1 Zr1 N2 70.39(14)
C5 O1 Zr1 144.1(3)
C20 O2 Zr1 144.9(3)
C1 N1 C26 112.8(4)
C1 N1 C11 110.9(4)
C26 N1 C11 104.8(4)
C1 N1 Zr1 114.9(3)
C26 N1 Zr1 106.6(3)
C11 N1 Zr1 106.2(3)
C3 N2 C4 107.4(5)
C3 N2 C2 110.0(5)
C4 N2 C2 106.7(5)
C3 N2 Zr1 115.3(4)
C4 N2 Zr1 111.1(4)
C2 N2 Zr1 106.1(3)
C35 N3 C36A 111(3)
C35 N3 C36 109(3)
C36A N3 C36 19.6(19)
C35 N3 C35A 20.7(19)
C36A N3 C35A 106(3)
C36 N3 C35A 98(3)
C35 N3 Zr1 120.1(17)
C36A N3 Zr1 123(2)
C36 N3 Zr1 130(2)
C35A N3 Zr1 131(2)
C38 N4 C37A 100.9(15)
C38 N4 C37 89.4(18)
C37A N4 C37 33.3(19)
C38 N4 C38A 39.5(13)
C37A N4 C38A 101.2(13)
C37 N4 C38A 111.5(16)
C38 N4 Zr1 124.9(10)
C37A N4 Zr1 127.5(11)
C37 N4 Zr1 115.5(14)
C38A N4 Zr1 130.0(7)
N1 C1 C2 110.9(4)
N1 C1 H1A 109.5
C2 C1 H1A 109.5
N1 C1 H1B 109.5
C2 C1 H1B 109.5
H1A C1 H1B 108.0
N2 C2 C1 111.6(4)
N2 C2 H2A 109.3
C1 C2 H2A 109.3
N2 C2 H2B 109.3
C1 C2 H2B 109.3
H2A C2 H2B 108.0
N2 C3 H3A 109.5
N2 C3 H3B 109.5
H3A C3 H3B 109.5
N2 C3 H3C 109.5
H3A C3 H3C 109.5
H3B C3 H3C 109.5
N2 C4 H4A 109.5
N2 C4 H4B 109.5
H4A C4 H4B 109.5
N2 C4 H4C 109.5
H4A C4 H4C 109.5
H4B C4 H4C 109.5
O1 C5 C6 123.3(4)
O1 C5 C10 117.6(4)
C6 C5 C10 119.1(5)
C7 C6 C5 117.8(5)
C7 C6 C12 119.7(5)
C5 C6 C12 122.3(5)
C6 C7 C8 124.3(5)
C6 C7 H7 117.9
C8 C7 H7 117.9
C9 C8 C7 116.3(5)
C9 C8 C16 123.4(5)
C7 C8 C16 120.1(5)
C8 C9 C10 122.8(5)
C8 C9 H9 118.6
C10 C9 H9 118.6
C9 C10 C5 119.6(5)
C9 C10 C11 119.3(4)
C5 C10 C11 120.8(5)
C10 C11 N1 116.2(4)
C10 C11 H11A 108.2
N1 C11 H11A 108.2
C10 C11 H11B 108.2
N1 C11 H11B 108.2
H11A C11 H11B 107.4
C14 C12 C15 107.7(6)
C14 C12 C13 110.7(5)
C15 C12 C13 106.8(6)
C14 C12 C6 108.2(5)
C15 C12 C6 112.7(5)
C13 C12 C6 110.7(5)
C12 C13 H13A 109.5
C12 C13 H13B 109.5
H13A C13 H13B 109.5
C12 C13 H13C 109.5
H13A C13 H13C 109.5
H13B C13 H13C 109.5
C12 C14 H14A 109.5
C12 C14 H14B 109.5
H14A C14 H14B 109.5
C12 C14 H14C 109.5
H14A C14 H14C 109.5
H14B C14 H14C 109.5
C12 C15 H15A 109.5
C12 C15 H15B 109.5
H15A C15 H15B 109.5
C12 C15 H15C 109.5
H15A C15 H15C 109.5
H15B C15 H15C 109.5
C18 C16 C19 100.5(15)
C18 C16 C18A 13.6(16)
C19 C16 C18A 107.0(15)
C18 C16 C19A 120.2(15)
C19 C16 C19A 24.8(10)
C18A C16 C19A 122.5(15)
C18 C16 C8 108.8(11)
C19 C16 C8 110.4(9)
C18A C16 C8 116.1(12)
C19A C16 C8 112.6(9)
C18 C16 C17 117.5(13)
C19 C16 C17 109.8(11)
C18A C16 C17 103.9(11)
C19A C16 C17 86.5(11)
C8 C16 C17 109.4(9)
C18 C16 C17A 101.6(12)
C19 C16 C17A 124.9(12)
C18A C16 C17A 88.1(12)
C19A C16 C17A 103.3(11)
C8 C16 C17A 108.9(9)
C17 C16 C17A 18.6(11)
C16 C17 H17A 109.5
C16 C17 H17B 109.5
H17A C17 H17B 109.5
C16 C17 H17C 109.5
H17A C17 H17C 109.5
H17B C17 H17C 109.5
C16 C18 H18A 109.5
C16 C18 H18B 109.5
H18A C18 H18B 109.5
C16 C18 H18C 109.5
H18A C18 H18C 109.5
H18B C18 H18C 109.5
C16 C19 H19A 109.5
C16 C19 H19B 109.5
H19A C19 H19B 109.5
C16 C19 H19C 109.5
H19A C19 H19C 109.5
H19B C19 H19C 109.5
C16 C17A H17D 109.5
C16 C17A H17E 109.5
H17D C17A H17E 109.5
C16 C17A H17F 109.5
H17D C17A H17F 109.5
H17E C17A H17F 109.5
C16 C18A H18D 109.5
C16 C18A H18E 109.5
H18D C18A H18E 109.5
C16 C18A H18F 109.5
H18D C18A H18F 109.5
H18E C18A H18F 109.5
C16 C19A H19D 109.5
C16 C19A H19E 109.5
H19D C19A H19E 109.5
C16 C19A H19F 109.5
H19D C19A H19F 109.5
H19E C19A H19F 109.5
O2 C20 C25 118.3(5)
O2 C20 C21 122.6(5)
C25 C20 C21 119.1(5)
C22 C21 C20 117.4(5)
C22 C21 C27 119.8(5)
C20 C21 C27 122.8(5)
C23 C22 C21 124.4(5)
C23 C22 H22 117.8
C21 C22 H22 117.8
C22 C23 C24 116.4(5)
C22 C23 C31 121.7(5)
C24 C23 C31 121.9(6)
C25 C24 C23 122.0(5)
C25 C24 H24 119.0
C23 C24 H24 119.0
C24 C25 C20 120.3(5)
C24 C25 C26 119.9(5)
C20 C25 C26 119.6(5)
N1 C26 C25 117.5(4)
N1 C26 H26A 107.9
C25 C26 H26A 107.9
N1 C26 H26B 107.9
C25 C26 H26B 107.9
H26A C26 H26B 107.2
C29A C27 C28 112.5(10)
C29A C27 C30A 115.9(12)
C28 C27 C30A 90.0(9)
C29A C27 C30 98.1(12)
C28 C27 C30 111.6(9)
C30A C27 C30 23.3(7)
C29A C27 C21 115.0(8)
C28 C27 C21 107.9(8)
C30A C27 C21 112.7(8)
C30 C27 C21 111.6(8)
C29A C27 C28A 92.9(10)
C28 C27 C28A 21.0(9)
C30A C27 C28A 105.9(9)
C30 C27 C28A 124.1(9)
C21 C27 C28A 112.4(8)
C29A C27 C29 12.6(10)
C28 C27 C29 124.2(10)
C30A C27 C29 117.0(11)
C30 C27 C29 96.3(11)
C21 C27 C29 104.6(8)
C28A C27 C29 104.0(10)
C27 C28 H28A 109.5
C27 C28 H28B 109.5
H28A C28 H28B 109.5
C27 C28 H28C 109.5
H28A C28 H28C 109.5
H28B C28 H28C 109.5
C27 C29 H29A 109.5
C27 C29 H29B 109.5
H29A C29 H29B 109.5
C27 C29 H29C 109.5
H29A C29 H29C 109.5
H29B C29 H29C 109.5
C27 C30 H30A 109.5
C27 C30 H30B 109.5
H30A C30 H30B 109.5
C27 C30 H30C 109.5
H30A C30 H30C 109.5
H30B C30 H30C 109.5
C27 C28A H28D 109.5
C27 C28A H28E 109.5
H28D C28A H28E 109.5
C27 C28A H28F 109.5
H28D C28A H28F 109.5
H28E C28A H28F 109.5
C27 C29A H29D 109.5
C27 C29A H29E 109.5
H29D C29A H29E 109.5
C27 C29A H29F 109.5
H29D C29A H29F 109.5
H29E C29A H29F 109.5
C27 C30A H30D 109.5
C27 C30A H30E 109.5
H30D C30A H30E 109.5
C27 C30A H30F 109.5
H30D C30A H30F 109.5
H30E C30A H30F 109.5
C32A C31 C33 135.8(9)
C32A C31 C33A 108.2(10)
C33 C31 C33A 41.1(8)
C32A C31 C34 62.1(9)
C33 C31 C34 109.8(10)
C33A C31 C34 130.9(9)
C32A C31 C23 109.5(7)
C33 C31 C23 112.6(7)
C33A C31 C23 113.8(7)
C34 C31 C23 114.6(7)
C32A C31 C34A 121.7(10)
C33 C31 C34A 60.0(9)
C33A C31 C34A 100.1(10)
C34 C31 C34A 60.8(9)
C23 C31 C34A 103.5(7)
C32A C31 C32 43.2(8)
C33 C31 C32 109.3(10)
C33A C31 C32 70.2(9)
C34 C31 C32 102.5(10)
C23 C31 C32 107.4(7)
C34A C31 C32 148.9(8)
C31 C33 H33A 109.5
C31 C33 H33B 109.5
H33A C33 H33B 109.5
C31 C33 H33C 109.5
H33A C33 H33C 109.5
H33B C33 H33C 109.5
C31 C34 H34A 109.5
C31 C34 H34B 109.5
H34A C34 H34B 109.5
C31 C34 H34C 109.5
H34A C34 H34C 109.5
H34B C34 H34C 109.5
C31 C32A H32A 109.5
C31 C32A H32B 109.5
H32A C32A H32B 109.5
C31 C32A H32C 109.5
H32A C32A H32C 109.5
H32B C32A H32C 109.5
C31 C33A H33D 109.5
C31 C33A H33E 109.5
H33D C33A H33E 109.5
C31 C33A H33F 109.5
H33D C33A H33F 109.5
H33E C33A H33F 109.5
C31 C34A H34D 109.5
C31 C34A H34E 109.5
H34D C34A H34E 109.5
C31 C34A H34F 109.5
H34D C34A H34F 109.5
H34E C34A H34F 109.5
N3 C35 H35A 109.5
N3 C35 H35B 109.5
H35A C35 H35B 109.5
N3 C35 H35C 109.5
H35A C35 H35C 109.5
H35B C35 H35C 109.5
N3 C36 H36A 109.5
N3 C36 H36B 109.5
H36A C36 H36B 109.5
N3 C36 H36C 109.5
H36A C36 H36C 109.5
H36B C36 H36C 109.5
N4 C37 H37A 109.5
N4 C37 H37B 109.5
H37A C37 H37B 109.5
N4 C37 H37C 109.5
H37A C37 H37C 109.5
H37B C37 H37C 109.5
N3 C35A H35D 109.5
N3 C35A H35E 109.5
H35D C35A H35E 109.5
N3 C35A H35F 109.5
H35D C35A H35F 109.5
H35E C35A H35F 109.5
N3 C36A H36D 109.5
N3 C36A H36E 109.5
H36D C36A H36E 109.5
N3 C36A H36F 109.5
H36D C36A H36F 109.5
H36E C36A H36F 109.5
N4 C37A H37D 109.5
N4 C37A H37E 109.5
H37D C37A H37E 109.5
N4 C37A H37F 109.5
H37D C37A H37F 109.5
H37E C37A H37F 109.5
N4 C38 H38A 109.5
N4 C38 H38B 109.5
H38A C38 H38B 109.5
N4 C38 H38C 109.5
H38A C38 H38C 109.5
H38B C38 H38C 109.5
N4 C38A H38D 109.5
N4 C38A H38E 109.5
H38D C38A H38E 109.5
N4 C38A H38F 109.5
H38D C38A H38F 109.5
H38E C38A H38F 109.5

loop_
_geom_bond_atom_site_label_1
_geom_bond_atom_site_label_2
_geom_bond_distance
Zr1 O2 2.031(3)
Zr1 O1 2.036(3)
Zr1 N4 2.065(4)
Zr1 N3 2.065(5)
Zr1 N1 2.475(4)
Zr1 N2 2.572(4)
O1 C5 1.351(6)
O2 C20 1.352(6)
N1 C1 1.477(7)
N1 C26 1.499(7)
N1 C11 1.513(6)
N2 C3 1.458(7)
N2 C4 1.469(7)
N2 C2 1.487(7)
N3 C35 1.450(16)
N3 C36A 1.458(16)
N3 C36 1.458(16)
N3 C35A 1.460(16)
N4 C38 1.39(2)
N4 C37A 1.431(16)
N4 C37 1.436(16)
N4 C38A 1.522(15)
C1 C2 1.516(8)
C1 H1A 0.9800
C1 H1B 0.9800
C2 H2A 0.9800
C2 H2B 0.9800
C3 H3A 0.9700
C3 H3B 0.9700
C3 H3C 0.9700
C4 H4A 0.9700
C4 H4B 0.9700
C4 H4C 0.9700
C5 C6 1.413(7)
C5 C10 1.414(7)
C6 C7 1.386(8)
C6 C12 1.548(7)
C7 C8 1.411(8)
C7 H7 0.9400
C8 C9 1.361(7)
C8 C16 1.550(8)
C9 C10 1.405(7)
C9 H9 0.9400
C10 C11 1.491(7)
C11 H11A 0.9800
C11 H11B 0.9800
C12 C14 1.531(8)
C12 C15 1.536(8)
C12 C13 1.545(9)
C13 H13A 0.9700
C13 H13B 0.9700
C13 H13C 0.9700
C14 H14A 0.9700
C14 H14B 0.9700
C14 H14C 0.9700
C15 H15A 0.9700
C15 H15B 0.9700
C15 H15C 0.9700
C16 C18 1.508(16)
C16 C19 1.518(15)
C16 C18A 1.526(16)
C16 C19A 1.536(14)
C16 C17 1.564(15)
C16 C17A 1.569(15)
C17 H17A 0.9700
C17 H17B 0.9700
C17 H17C 0.9700
C18 H18A 0.9700
C18 H18B 0.9700
C18 H18C 0.9700
C19 H19A 0.9700
C19 H19B 0.9700
C19 H19C 0.9700
C17A H17D 0.9700
C17A H17E 0.9700
C17A H17F 0.9700
C18A H18D 0.9700
C18A H18E 0.9700
C18A H18F 0.9700
C19A H19D 0.9700
C19A H19E 0.9700
C19A H19F 0.9700
C20 C25 1.405(7)
C20 C21 1.407(7)
C21 C22 1.400(8)
C21 C27 1.546(8)
C22 C23 1.376(8)
C22 H22 0.9400
C23 C24 1.397(7)
C23 C31 1.532(8)
C24 C25 1.377(7)
C24 H24 0.9400
C25 C26 1.511(7)
C26 H26A 0.9800
C26 H26B 0.9800
C27 C29A 1.505(15)
C27 C28 1.516(13)
C27 C30A 1.539(13)
C27 C30 1.544(13)
C27 C28A 1.550(13)
C27 C29 1.570(15)
C28 H28A 0.9700
C28 H28B 0.9700
C28 H28C 0.9700
C29 H29A 0.9700
C29 H29B 0.9700
C29 H29C 0.9700
C30 H30A 0.9700
C30 H30B 0.9700
C30 H30C 0.9700
C28A H28D 0.9700
C28A H28E 0.9700
C28A H28F 0.9700
C29A H29D 0.9700
C29A H29E 0.9700
C29A H29F 0.9700
C30A H30D 0.9700
C30A H30E 0.9700
C30A H30F 0.9700
C31 C32A 1.485(13)
C31 C33 1.517(13)
C31 C33A 1.519(13)
C31 C34 1.530(13)
C31 C34A 1.590(14)
C31 C32 1.608(14)
C33 H33A 0.9700
C33 H33B 0.9700
C33 H33C 0.9700
C34 H34A 0.9700
C34 H34B 0.9700
C34 H34C 0.9700
C32A H32A 0.9700
C32A H32B 0.9700
C32A H32C 0.9700
C33A H33D 0.9700
C33A H33E 0.9700
C33A H33F 0.9700
C34A H34D 0.9700
C34A H34E 0.9700
C34A H34F 0.9700
C35 H35A 0.9700
C35 H35B 0.9700
C35 H35C 0.9700
C36 H36A 0.9700
C36 H36B 0.9700
C36 H36C 0.9700
C37 H37A 0.9700
C37 H37B 0.9700
C37 H37C 0.9700
C35A H35D 0.9700
C35A H35E 0.9700
C35A H35F 0.9700
C36A H36D 0.9700
C36A H36E 0.9700
C36A H36F 0.9700
C37A H37D 0.9700
C37A H37E 0.9700
C37A H37F 0.9700
C38 H38A 0.9700
C38 H38B 0.9700
C38 H38C 0.9700
C38A H38D 0.9700
C38A H38E 0.9700
C38A H38F 0.9700

loop_
_geom_torsion_atom_site_label_1
_geom_torsion_atom_site_label_2
_geom_torsion_atom_site_label_3
_geom_torsion_atom_site_label_4
_geom_torsion
O2 Zr1 O1 C5 13.3(8)
N4 Zr1 O1 C5 164.2(6)
N3 Zr1 O1 C5 -92.7(6)
N1 Zr1 O1 C5 -0.6(5)
N2 Zr1 O1 C5 70.3(6)
O1 Zr1 O2 C20 -17.2(8)
N4 Zr1 O2 C20 -168.2(6)
N3 Zr1 O2 C20 89.1(6)
N1 Zr1 O2 C20 -3.3(6)
N2 Zr1 O2 C20 -74.6(6)
O2 Zr1 N1 C1 -89.1(3)
O1 Zr1 N1 C1 85.8(3)
N4 Zr1 N1 C1 -3.5(8)
N3 Zr1 N1 C1 179.2(4)
N2 Zr1 N1 C1 -3.1(3)
O2 Zr1 N1 C26 36.6(3)
O1 Zr1 N1 C26 -148.4(3)
N4 Zr1 N1 C26 122.3(7)
N3 Zr1 N1 C26 -55.1(3)
N2 Zr1 N1 C26 122.7(3)
O2 Zr1 N1 C11 147.9(3)
O1 Zr1 N1 C11 -37.1(3)
N4 Zr1 N1 C11 -126.4(7)
N3 Zr1 N1 C11 56.2(3)
N2 Zr1 N1 C11 -126.0(3)
O2 Zr1 N2 C3 178.6(4)
O1 Zr1 N2 C3 16.4(4)
N4 Zr1 N2 C3 -83.0(4)
N3 Zr1 N2 C3 104.8(7)
N1 Zr1 N2 C3 97.1(4)
O2 Zr1 N2 C4 -59.0(4)
O1 Zr1 N2 C4 138.9(4)
N4 Zr1 N2 C4 39.4(4)
N3 Zr1 N2 C4 -132.8(6)
N1 Zr1 N2 C4 -140.5(4)
O2 Zr1 N2 C2 56.6(3)
O1 Zr1 N2 C2 -105.6(3)
N4 Zr1 N2 C2 155.0(3)
N3 Zr1 N2 C2 -17.2(7)
N1 Zr1 N2 C2 -24.9(3)
O2 Zr1 N3 C35 170(2)
O1 Zr1 N3 C35 -31(2)
N4 Zr1 N3 C35 70(2)
N1 Zr1 N3 C35 -111(2)
N2 Zr1 N3 C35 -118(2)
O2 Zr1 N3 C36A 20.9(19)
O1 Zr1 N3 C36A -179.5(19)
N4 Zr1 N3 C36A -78.7(19)
N1 Zr1 N3 C36A 100.6(19)
N2 Zr1 N3 C36A 93(2)
O2 Zr1 N3 C36 -1.6(18)
O1 Zr1 N3 C36 158.1(18)
N4 Zr1 N3 C36 -101.1(18)
N1 Zr1 N3 C36 78.2(18)
N2 Zr1 N3 C36 70.9(19)
O2 Zr1 N3 C35A -168(2)
O1 Zr1 N3 C35A -9(2)
N4 Zr1 N3 C35A 92(2)
N1 Zr1 N3 C35A -89(2)
N2 Zr1 N3 C35A -96(2)
O2 Zr1 N4 C38 -35.1(17)
O1 Zr1 N4 C38 155.2(17)
N3 Zr1 N4 C38 59.1(17)
N1 Zr1 N4 C38 -118.2(18)
N2 Zr1 N4 C38 -118.6(17)
O2 Zr1 N4 C37A 179.4(17)
O1 Zr1 N4 C37A 9.7(17)
N3 Zr1 N4 C37A -86.4(17)
N1 Zr1 N4 C37A 96.3(18)
N2 Zr1 N4 C37A 95.9(17)
O2 Zr1 N4 C37 -143.7(15)
O1 Zr1 N4 C37 46.5(15)
N3 Zr1 N4 C37 -49.6(15)
N1 Zr1 N4 C37 133.1(15)
N2 Zr1 N4 C37 132.8(15)
O2 Zr1 N4 C38A 14.9(9)
O1 Zr1 N4 C38A -154.8(9)
N3 Zr1 N4 C38A 109.1(9)
N1 Zr1 N4 C38A -68.2(12)
N2 Zr1 N4 C38A -68.6(9)
C26 N1 C1 C2 -91.5(5)
C11 N1 C1 C2 151.4(4)
Zr1 N1 C1 C2 30.9(5)
C3 N2 C2 C1 -73.7(6)
C4 N2 C2 C1 170.1(5)
Zr1 N2 C2 C1 51.6(5)
N1 C1 C2 N2 -57.4(6)
Zr1 O1 C5 C6 -164.0(4)
Zr1 O1 C5 C10 16.3(8)
O1 C5 C6 C7 178.1(5)
C10 C5 C6 C7 -2.2(8)
O1 C5 C6 C12 -5.3(8)
C10 C5 C6 C12 174.4(5)
C5 C6 C7 C8 -0.4(9)
C12 C6 C7 C8 -177.1(6)
C6 C7 C8 C9 2.3(9)
C6 C7 C8 C16 176.7(6)
C7 C8 C9 C10 -1.6(8)
C16 C8 C9 C10 -175.8(5)
C8 C9 C10 C5 -0.9(8)
C8 C9 C10 C11 172.5(5)
O1 C5 C10 C9 -177.4(4)
C6 C5 C10 C9 2.8(7)
O1 C5 C10 C11 9.3(7)
C6 C5 C10 C11 -170.5(5)
C9 C10 C11 N1 127.7(5)
C5 C10 C11 N1 -59.0(6)
C1 N1 C11 C10 -55.1(6)
C26 N1 C11 C10 -177.1(4)
Zr1 N1 C11 C10 70.3(5)
C7 C6 C12 C14 115.3(6)
C5 C6 C12 C14 -61.2(7)
C7 C6 C12 C15 -3.7(9)
C5 C6 C12 C15 179.7(6)
C7 C6 C12 C13 -123.2(6)
C5 C6 C12 C13 60.2(8)
C9 C8 C16 C18 -138.8(13)
C7 C8 C16 C18 47.2(14)
C9 C8 C16 C19 -29.4(11)
C7 C8 C16 C19 156.6(9)
C9 C8 C16 C18A -151.3(13)
C7 C8 C16 C18A 34.7(14)
C9 C8 C16 C19A -2.8(11)
C7 C8 C16 C19A -176.8(9)
C9 C8 C16 C17 91.5(9)
C7 C8 C16 C17 -82.4(10)
C9 C8 C16 C17A 111.2(9)
C7 C8 C16 C17A -62.8(10)
Zr1 O2 C20 C25 -9.7(9)
Zr1 O2 C20 C21 169.6(4)
O2 C20 C21 C22 -173.2(5)
C25 C20 C21 C22 6.1(8)
O2 C20 C21 C27 8.9(9)
C25 C20 C21 C27 -171.8(6)
C20 C21 C22 C23 -0.8(10)
C27 C21 C22 C23 177.2(6)
C21 C22 C23 C24 -3.8(10)
C21 C22 C23 C31 179.6(6)
C22 C23 C24 C25 3.0(9)
C31 C23 C24 C25 179.7(6)
C23 C24 C25 C20 2.2(9)
C23 C24 C25 C26 -172.9(6)
O2 C20 C25 C24 172.4(5)
C21 C20 C25 C24 -6.9(9)
O2 C20 C25 C26 -12.5(8)
C21 C20 C25 C26 168.2(5)
C1 N1 C26 C25 57.9(6)
C11 N1 C26 C25 178.6(5)
Zr1 N1 C26 C25 -69.1(5)
C24 C25 C26 N1 -125.6(6)
C20 C25 C26 N1 59.3(7)
C22 C21 C27 C29A -130.9(11)
C20 C21 C27 C29A 47.0(12)
C22 C21 C27 C28 102.7(9)
C20 C21 C27 C28 -79.5(9)
C22 C21 C27 C30A 4.9(10)
C20 C21 C27 C30A -177.3(8)
C22 C21 C27 C30 -20.2(10)
C20 C21 C27 C30 157.6(8)
C22 C21 C27 C28A 124.5(9)
C20 C21 C27 C28A -57.6(10)
C22 C21 C27 C29 -123.3(10)
C20 C21 C27 C29 54.6(11)
C22 C23 C31 C32A 108.6(10)
C24 C23 C31 C32A -67.9(11)
C22 C23 C31 C33 -57.5(12)
C24 C23 C31 C33 126.1(10)
C22 C23 C31 C33A -12.6(13)
C24 C23 C31 C33A 170.9(10)
C22 C23 C31 C34 176.1(9)
C24 C23 C31 C34 -0.4(12)
C22 C23 C31 C34A -120.2(9)
C24 C23 C31 C34A 63.3(10)
C22 C23 C31 C32 62.9(10)
C24 C23 C31 C32 -113.6(9)
